data_1522923
loop_
_publ_author_name
'Smith, J.F.'
'Bailey, D.M.'
'Novotny, D.B.'
'Davison, J.E.'

_publ_section_title
;
 Thermodynamics of formation of yttrium-magnesium intermediate phase
;
_journal_name_full 'Acta Metallurgica'
_journal_page_first 889
_journal_page_last 895
_journal_volume 13
_journal_year 1965
_chemical_formula_sum 'Mg24.25 Y4.75'
_space_group_IT_number 217
_symmetry_space_group_name_Hall 'I -4 2 3'
_symmetry_space_group_name_H-M 'I -4 3 m'
_cell_angle_alpha 90
_cell_angle_beta 90
_cell_angle_gamma 90
_cell_formula_units_Z 2
_cell_length_a 11.278
_cell_length_b 11.278
_cell_length_c 11.278
_cell_volume 1434.486
_citation_journal_id_ASTM AMETAR
_cod_data_source_file Smith_AMETAR_1965_1104.cif
_cod_data_source_block Mg24.25Y4.75
_cod_database_code 1522923

loop_
_symmetry_equiv_pos_as_xyz
x,y,z
y,-x,-z
-x,-y,z
-y,x,-z
x,-y,-z
-y,-x,z
-x,y,-z
y,x,z
z,x,y
x,-z,-y
-z,-x,y
-x,z,-y
z,-x,-y
-x,-z,y
-z,x,-y
x,z,y
y,z,x
y,-z,-x
-z,-y,x
-y,z,-x
z,y,x
-y,-z,x
-z,y,-x
z,-y,-x
x+1/2,y+1/2,z+1/2
y+1/2,-x+1/2,-z+1/2
-x+1/2,-y+1/2,z+1/2
-y+1/2,x+1/2,-z+1/2
x+1/2,-y+1/2,-z+1/2
-y+1/2,-x+1/2,z+1/2
-x+1/2,y+1/2,-z+1/2
y+1/2,x+1/2,z+1/2
z+1/2,x+1/2,y+1/2
x+1/2,-z+1/2,-y+1/2
-z+1/2,-x+1/2,y+1/2
-x+1/2,z+1/2,-y+1/2
z+1/2,-x+1/2,-y+1/2
-x+1/2,-z+1/2,y+1/2
-z+1/2,x+1/2,-y+1/2
x+1/2,z+1/2,y+1/2
y+1/2,z+1/2,x+1/2
y+1/2,-z+1/2,-x+1/2
-z+1/2,-y+1/2,x+1/2
-y+1/2,z+1/2,-x+1/2
z+1/2,y+1/2,x+1/2
-y+1/2,-z+1/2,x+1/2
-z+1/2,y+1/2,-x+1/2
z+1/2,-y+1/2,-x+1/2

loop_
_atom_site_label
_atom_site_type_symbol
_atom_site_fract_x
_atom_site_fract_y
_atom_site_fract_z
_atom_site_occupancy
_atom_site_U_iso_or_equiv
Y2 Y 0.3126 0.3126 0.3126 1 0.0
Mg3 Mg 0 0 0 0.25 0.0
Mg2 Mg 0.0857 0.0857 0.2805 1 0.0
Mg1 Mg 0.3605 0.3605 0.0259 1 0.0
Y1 Y 0 0 0 0.75 0.0
